data_7009354
loop_
_publ_author_name
'Venkateswara Rao, P.'
'Rao, Chebrolu P.'
'Sreedhara, Alavattam'
'Wegelius, Elina K.'
'Rissanen, Kari'
'Kolehmainen, Erkki'

_publ_section_title
;
 Synthesis, structure and reactivity of trans-UO22+ complexes of
 OH-containing ligands&#x200A;&#x2020;
;
_journal_issue 7
_journal_name_full 'Journal of the Chemical Society, Dalton Transactions'
_journal_page_first 1213
_journal_paper_doi 10.1039/b000142m
_journal_year 2000
_chemical_formula_sum 'C14 H19 N O7 S U'
_chemical_formula_weight 583.39
_chemical_name_systematic
; 

 ? 

;
_space_group_IT_number 61
_symmetry_space_group_name_Hall '-P 2ac 2ab'
_symmetry_space_group_name_H-M 'P b c a'
_atom_sites_solution_hydrogens geom
_atom_sites_solution_primary direct
_atom_sites_solution_secondary difmap
_audit_creation_method SHELXL
_cell_angle_alpha 90.00
_cell_angle_beta 90.00
_cell_angle_gamma 90.00
_cell_formula_units_Z 8
_cell_length_a 12.010(3)
_cell_length_b 16.968(2)
_cell_length_c 17.342(3)
_cell_measurement_temperature 180(2)
_cell_volume 3534.1(12)
_computing_structure_refinement 'SHELXL-93 (Sheldrick, 1993)'
_computing_structure_solution 'SHELXS-86 (Sheldrick, 1990)'
_diffrn_ambient_temperature 180(2)
_diffrn_radiation_monochromator graphite
_diffrn_radiation_source 'fine-focus sealed tube'
_diffrn_radiation_type MoK\a
_diffrn_radiation_wavelength 0.71069
_diffrn_reflns_av_R_equivalents 0.0223
_diffrn_reflns_av_sigmaI/netI 0.0407
_diffrn_reflns_limit_h_max 14
_diffrn_reflns_limit_h_min 0
_diffrn_reflns_limit_k_max 20
_diffrn_reflns_limit_k_min 0
_diffrn_reflns_limit_l_max 20
_diffrn_reflns_limit_l_min -1
_diffrn_reflns_number 3315
_diffrn_reflns_theta_max 24.96
_diffrn_reflns_theta_min 2.35
_exptl_absorpt_coefficient_mu 9.338
_exptl_crystal_density_diffrn 2.193
_exptl_crystal_F_000 2192
_refine_diff_density_max 1.382
_refine_diff_density_min -1.323
_refine_diff_density_rms 0.185
_refine_ls_extinction_method none
_refine_ls_goodness_of_fit_all 1.054
_refine_ls_goodness_of_fit_obs 1.194
_refine_ls_matrix_type full
_refine_ls_number_parameters 216
_refine_ls_number_reflns 3097
_refine_ls_number_restraints 0
_refine_ls_restrained_S_all 1.054
_refine_ls_restrained_S_obs 1.194
_refine_ls_R_factor_all 0.0601
_refine_ls_R_factor_obs 0.0349
_refine_ls_shift/esd_max 0.359
_refine_ls_shift/esd_mean 0.009
_refine_ls_structure_factor_coef Fsqd
_refine_ls_weighting_details 'w=1/[\s^2^(Fo^2^)+(0.0510P)^2^+16.7596P] where P=(Fo^2^+2Fc^2^)/3'
_refine_ls_weighting_scheme calc
_refine_ls_wR_factor_all 0.0936
_refine_ls_wR_factor_obs 0.0889
_reflns_number_observed 2240
_reflns_number_total 3097
_reflns_observed_criterion >2sigma(I)
_cod_data_source_file b000142m.txt
_cod_data_source_block 5
_cod_depositor_comments
;
The following automatic conversions were performed:

'_refine_ls_weighting_scheme' value 'calc
w=1/[\s^2^(Fo^2^)+(0.0510P)^2^+16.7596P] where P=(Fo^2^+2Fc^2^)/3'
was changed to 'calc'. New tag '_refine_ls_weighting_details' was
created. The value of the new tag was set to
'w=1/[\s^2^(Fo^2^)+(0.0510P)^2^+16.7596P] where P=(Fo^2^+2Fc^2^)/3'.

Automatic conversion script
Id: cif_fix_values 3143 2015-03-26 13:38:13Z robertas 
;
_cod_original_cell_volume 3534.1(11)
_cod_database_code 7009354

loop_
_symmetry_equiv_pos_as_xyz
'x, y, z'
'-x+1/2, y+1/2, z'
'x, -y+1/2, z+1/2'
'-x+1/2, -y, z+1/2'
'-x, -y, -z'
'x-1/2, -y-1/2, -z'
'-x, y-1/2, -z-1/2'
'x-1/2, y, -z-1/2'

loop_
_atom_site_aniso_label
_atom_site_aniso_U_11
_atom_site_aniso_U_22
_atom_site_aniso_U_33
_atom_site_aniso_U_23
_atom_site_aniso_U_13
_atom_site_aniso_U_12
U1 0.0199(2) 0.0139(2) 0.0176(2) -0.00295(13) -0.00201(12) 0.00267(12)
O1 0.037(3) 0.023(3) 0.024(3) -0.004(3) -0.015(3) 0.008(3)
O2 0.014(3) 0.020(3) 0.032(3) -0.013(3) -0.001(3) 0.007(2)
C2 0.019(4) 0.029(5) 0.031(5) -0.012(4) 0.003(4) 0.001(4)
O5 0.052(4) 0.021(3) 0.024(3) 0.008(3) 0.004(3) 0.005(3)
O6 0.021(3) 0.028(3) 0.034(4) 0.000(3) 0.001(3) -0.006(3)
O7 0.042(4) 0.046(5) 0.060(5) -0.033(4) -0.029(4) 0.024(3)
N1 0.020(3) 0.022(4) 0.030(4) -0.002(3) -0.007(3) 0.004(3)
C1 0.013(4) 0.015(4) 0.030(4) -0.003(4) 0.003(3) 0.001(3)
O4 0.052(4) 0.034(4) 0.039(4) -0.019(3) -0.022(3) 0.011(3)
C4 0.032(5) 0.027(5) 0.037(5) -0.013(4) -0.001(4) -0.003(4)
C9 0.031(5) 0.024(5) 0.042(6) -0.006(5) -0.013(4) 0.003(4)
C7 0.015(4) 0.017(4) 0.027(5) 0.002(4) 0.000(3) 0.003(3)
C8 0.023(4) 0.021(5) 0.020(4) -0.001(4) -0.001(3) 0.002(4)
C5 0.032(5) 0.010(4) 0.057(6) -0.012(4) -0.003(5) 0.000(4)
C10 0.025(5) 0.029(5) 0.041(6) -0.004(5) -0.008(4) 0.000(4)
C6 0.029(5) 0.026(5) 0.040(6) 0.001(4) -0.008(4) 0.005(4)
C13 0.041(6) 0.061(7) 0.027(5) -0.016(5) -0.008(5) 0.010(5)
C14 0.033(6) 0.089(10) 0.042(6) -0.005(6) 0.002(5) 0.005(6)
C11 0.033(6) 0.036(7) 0.223(19) -0.003(10) -0.092(10) -0.004(5)
C3 0.070(8) 0.057(8) 0.063(8) -0.044(7) -0.034(7) 0.015(6)

loop_
_atom_site_label
_atom_site_type_symbol
_atom_site_fract_x
_atom_site_fract_y
_atom_site_fract_z
_atom_site_U_iso_or_equiv
_atom_site_thermal_displace_type
_atom_site_occupancy
_atom_site_calc_flag
_atom_site_refinement_flags
_atom_site_disorder_group
U1 U 0.01412(2) 0.58858(2) 0.07173(2) 0.01713(12) Uani 1 d . .
O1 O -0.0090(5) 0.6922(3) 0.1516(3) 0.0279(14) Uani 1 d . .
O2 O -0.0969(4) 0.5260(3) -0.0214(3) 0.0222(13) Uani 1 d . .
C2 C 0.0025(6) 0.8212(5) 0.2029(5) 0.026(2) Uani 1 d . .
O5 O -0.0589(6) 0.5314(3) 0.1415(3) 0.0322(15) Uani 1 d . .
O6 O 0.0885(5) 0.6467(3) 0.0040(3) 0.0275(14) Uani 1 d . .
O7 O 0.1819(6) 0.5774(4) 0.1451(4) 0.049(2) Uani 1 d . .
N1 N -0.1573(6) 0.6703(4) 0.0294(4) 0.024(2) Uani 1 d . .
C1 C -0.0383(6) 0.7677(5) 0.1476(5) 0.020(2) Uani 1 d . .
O4 O 0.0683(6) 0.7875(4) 0.2575(4) 0.042(2) Uani 1 d . .
C4 C -0.0246(7) 0.8989(5) 0.1993(6) 0.032(2) Uani 1 d . .
H4 H 0.0048(7) 0.9342(5) 0.2367(6) 0.038 Uiso 1 calc R .
C9 C -0.2360(8) 0.6280(6) -0.0235(6) 0.032(2) Uani 1 d . .
C7 C -0.1121(6) 0.7949(5) 0.0911(5) 0.020(2) Uani 1 d . .
C8 C -0.1711(6) 0.7444(5) 0.0393(5) 0.021(2) Uani 1 d . .
H8 H -0.2271(6) 0.7686(5) 0.0087(5) 0.026 Uiso 1 calc R .
C5 C -0.0948(7) 0.9278(5) 0.1419(6) 0.033(2) Uani 1 d . .
H5 H -0.1118(7) 0.9824(5) 0.1398(6) 0.040 Uiso 1 calc R .
C10 C -0.2127(7) 0.5403(5) -0.0099(6) 0.032(2) Uani 1 d . .
H10A H -0.2340(7) 0.5255(5) 0.0433(6) 0.038 Uiso 1 calc R .
H10B H -0.2569(7) 0.5080(5) -0.0463(6) 0.038 Uiso 1 calc R .
C6 C -0.1392(7) 0.8771(5) 0.0885(5) 0.032(2) Uani 1 d . .
H6 H -0.1880(7) 0.8965(5) 0.0499(5) 0.038 Uiso 1 calc R .
C13 C 0.2305(8) 0.6396(7) 0.2780(5) 0.043(3) Uani 1 d . .
H13A H 0.1547(8) 0.6559(7) 0.2915(5) 0.065 Uiso 1 calc R 1
H13B H 0.2842(8) 0.6752(7) 0.3024(5) 0.065 Uiso 1 calc R 1
H13C H 0.2434(8) 0.5857(7) 0.2963(5) 0.065 Uiso 1 calc R 1
C14 C 0.3916(8) 0.6102(8) 0.1752(6) 0.055(3) Uani 1 d . .
H14A H 0.4153(8) 0.6087(8) 0.1211(6) 0.082 Uiso 1 calc R 1
H14B H 0.3982(8) 0.5574(8) 0.1976(6) 0.082 Uiso 1 calc R 1
H14C H 0.4390(8) 0.6470(8) 0.2038(6) 0.082 Uiso 1 calc R 1
C11 C -0.3646(9) 0.6448(7) 0.0106(10) 0.097(7) Uani 1 d . .
H11A H -0.4177(16) 0.6102(51) -0.0156(50) 0.146 Uiso 1 calc R .
H11B H -0.3849(40) 0.6999(20) 0.0012(62) 0.146 Uiso 1 calc R .
H11C H -0.3662(26) 0.6342(67) 0.0661(17) 0.146 Uiso 1 calc R .
C3 C 0.1220(11) 0.8394(7) 0.3108(7) 0.063(4) Uani 1 d . .
H3A H 0.1745(55) 0.8093(11) 0.3425(35) 0.095 Uiso 1 calc R .
H3B H 0.0660(13) 0.8641(40) 0.3440(34) 0.095 Uiso 1 calc R .
H3C H 0.1624(61) 0.8803(31) 0.2823(7) 0.095 Uiso 1 calc R .
S1A S 0.2467(3) 0.6428(3) 0.1806(2) 0.0305(12) Uiso 0.568(7) d P 1
S1B S 0.2675(5) 0.5695(3) 0.2070(3) 0.035(2) Uiso 0.432(7) d P 2
O3A O -0.2404(18) 0.7274(13) -0.1216(13) 0.112(7) Uiso 0.568(7) d P 1
H3A H -0.2039(196) 0.7455(67) -0.1589(123) 0.168 Uiso 0.568(7) calc PR 1
O3B O -0.2508(62) 0.5889(47) -0.1612(52) 0.333(35) Uiso 0.432(7) d P 2
H3B H -0.2273(881) 0.5440(89) -0.1489(432) 0.499 Uiso 0.432(7) calc PR 2
C12 C -0.2062(11) 0.6483(8) -0.1069(7) 0.058(3) Uiso 1 d . .
H12A H -0.1249(11) 0.6430(8) -0.1149(7) 0.069 Uiso 1 calc R 1
H12B H -0.2445(11) 0.6117(8) -0.1427(7) 0.069 Uiso 1 calc R 1

loop_
_atom_type_symbol
_atom_type_description
_atom_type_scat_dispersion_real
_atom_type_scat_dispersion_imag
_atom_type_scat_source
C C 0.0033 0.0016 'International Tables Vol C Tables 4.2.6.8 and 6.1.1.4'
H H 0.0000 0.0000 'International Tables Vol C Tables 4.2.6.8 and 6.1.1.4'
N N 0.0061 0.0033 'International Tables Vol C Tables 4.2.6.8 and 6.1.1.4'
O O 0.0106 0.0060 'International Tables Vol C Tables 4.2.6.8 and 6.1.1.4'
S S 0.1246 0.1234 'International Tables Vol C Tables 4.2.6.8 and 6.1.1.4'
U U -9.6767 9.6646 'International Tables Vol C Tables 4.2.6.8 and 6.1.1.4'

loop_
_geom_angle_atom_site_label_1
_geom_angle_atom_site_label_2
_geom_angle_atom_site_label_3
_geom_angle
_geom_angle_site_symmetry_1
_geom_angle_site_symmetry_3
_geom_angle_publ_flag
O6 U1 O5 178.7(3) . . ?
O6 U1 O1 92.0(2) . . ?
O5 U1 O1 87.0(3) . . ?
O6 U1 O2 94.7(2) . . ?
O5 U1 O2 86.6(3) . . ?
O1 U1 O2 134.8(2) . . ?
O6 U1 O2 90.1(2) . 5_565 ?
O5 U1 O2 90.5(2) . 5_565 ?
O1 U1 O2 157.6(2) . 5_565 ?
O2 U1 O2 67.1(2) . 5_565 ?
O6 U1 O7 88.4(3) . . ?
O5 U1 O7 90.6(3) . . ?
O1 U1 O7 80.7(2) . . ?
O2 U1 O7 144.0(2) . . ?
O2 U1 O7 77.0(2) 5_565 . ?
O6 U1 N1 85.1(2) . . ?
O5 U1 N1 95.3(3) . . ?
O1 U1 N1 70.0(2) . . ?
O2 U1 N1 66.2(2) . . ?
O2 U1 N1 132.4(2) 5_565 . ?
O7 U1 N1 149.8(2) . . ?
O6 U1 U1 92.8(2) . 5_565 ?
O5 U1 U1 88.3(2) . 5_565 ?
O1 U1 U1 167.87(15) . 5_565 ?
O2 U1 U1 33.58(12) . 5_565 ?
O2 U1 U1 33.53(13) 5_565 5_565 ?
O7 U1 U1 110.5(2) . 5_565 ?
N1 U1 U1 99.3(2) . 5_565 ?
C1 O1 U1 138.7(5) . . ?
C10 O2 U1 112.4(5) . . ?
C10 O2 U1 127.2(5) . 5_565 ?
U1 O2 U1 112.9(2) . 5_565 ?
O4 C2 C4 125.4(8) . . ?
O4 C2 C1 113.9(7) . . ?
C4 C2 C1 120.6(8) . . ?
S1A O7 U1 127.0(4) . . ?
S1B O7 U1 166.0(5) . . ?
C8 N1 C9 118.1(7) . . ?
C8 N1 U1 126.2(5) . . ?
C9 N1 U1 114.7(5) . . ?
O1 C1 C7 121.4(7) . . ?
O1 C1 C2 119.5(7) . . ?
C7 C1 C2 119.1(7) . . ?
C2 O4 C3 117.0(7) . . ?
C2 C4 C5 121.3(8) . . ?
N1 C9 C12 108.8(8) . . ?
N1 C9 C10 104.8(7) . . ?
C12 C9 C10 108.7(9) . . ?
N1 C9 C11 106.5(8) . . ?
C12 C9 C11 120.7(9) . . ?
C10 C9 C11 106.2(8) . . ?
C1 C7 C8 123.8(7) . . ?
C1 C7 C6 119.0(8) . . ?
C8 C7 C6 116.8(7) . . ?
N1 C8 C7 127.5(8) . . ?
C6 C5 C4 119.8(8) . . ?
O2 C10 C9 108.8(7) . . ?
C5 C6 C7 120.1(8) . . ?
O7 S1A C13 109.1(6) . . ?
O7 S1A C14 104.5(5) . . ?
C13 S1A C14 98.6(5) . . ?
O7 S1B C14 109.1(6) . . ?
O7 S1B C13 105.6(5) . . ?
C14 S1B C13 99.8(6) . . ?
O3A C12 C9 108.2(13) . . ?
O3B C12 C9 111.4(42) . . ?

loop_
_geom_bond_atom_site_label_1
_geom_bond_atom_site_label_2
_geom_bond_distance
_geom_bond_site_symmetry_2
_geom_bond_publ_flag
U1 O6 1.776(6) . ?
U1 O5 1.781(6) . ?
U1 O1 2.255(6) . ?
U1 O2 2.349(5) . ?
U1 O2 2.351(5) 5_565 ?
U1 O7 2.391(6) . ?
U1 N1 2.589(7) . ?
U1 U1 3.9167(7) 5_565 ?
O1 C1 1.332(9) . ?
O2 C10 1.425(10) . ?
O2 U1 2.351(5) 5_565 ?
C2 O4 1.358(11) . ?
C2 C4 1.359(12) . ?
C2 C1 1.409(12) . ?
O7 S1A 1.489(8) . ?
O7 S1B 1.492(8) . ?
N1 C8 1.279(10) . ?
N1 C9 1.500(11) . ?
C1 C7 1.399(11) . ?
O4 C3 1.430(11) . ?
C4 C5 1.393(13) . ?
C9 C12 1.53(2) . ?
C9 C10 1.533(13) . ?
C9 C11 1.68(2) . ?
C7 C8 1.429(11) . ?
C7 C6 1.433(12) . ?
C5 C6 1.372(13) . ?
C13 S1A 1.702(11) . ?
C13 S1B 1.768(11) . ?
C14 S1B 1.733(12) . ?
C14 S1A 1.829(11) . ?
O3A C12 1.43(2) . ?
O3B C12 1.48(7) . ?
